data_7122275
loop_
_publ_author_name
'Majumdar, Moumita'
'Raut, Ravindra K.'
'Sahoo, Padmini'
'Kumar, Vikas'

_publ_section_title
;
 Bis(chlorogermyliumylidene) and its significant role in elusive reductive
 cyclization.
;
_journal_issue 77
_journal_name_full 'Chemical communications (Cambridge, England)'
_journal_page_first 10839
_journal_page_last 10842
_journal_paper_doi 10.1039/c8cc06067c
_journal_volume 54
_journal_year 2018
_chemical_formula_moiety 'C16 H22 N4, C F3 S O3, C F3 S O3'
_chemical_formula_sum 'C18 H22 F6 N4 O6 S2'
_chemical_formula_weight 568.51
_space_group_crystal_system monoclinic
_space_group_IT_number 14
_space_group_name_Hall '-P 2yn'
_space_group_name_H-M_alt 'P 1 21/n 1'
_symmetry_space_group_name_Hall '-P 2yn'
_symmetry_space_group_name_H-M 'P 1 21/n 1'
_atom_sites_solution_hydrogens geom
_audit_creation_method SHELXL-2014/7
_audit_update_record
;
2018-05-21 deposited with the CCDC.
2018-08-30 downloaded from the CCDC.
;
_cell_angle_alpha 90
_cell_angle_beta 113.836(5)
_cell_angle_gamma 90
_cell_formula_units_Z 4
_cell_length_a 11.8024(17)
_cell_length_b 17.854(3)
_cell_length_c 12.5096(19)
_cell_measurement_reflns_used 9306
_cell_measurement_temperature 100(2)
_cell_measurement_theta_max 66.84
_cell_measurement_theta_min 3.86
_cell_volume 2411.2(7)
_computing_cell_refinement 'Bruker SAINT'
_computing_data_collection 'Bruker APEX2'
_computing_data_reduction 'Bruker SAINT'
_computing_molecular_graphics 'Bruker SHELXTL'
_computing_publication_material 'Bruker SHELXTL'
_computing_structure_refinement 'SHELXL-2014 (Sheldrick 2014)'
_computing_structure_solution 'SHELXS-97 (Sheldrick 2008)'
_diffrn_ambient_temperature 100(2)
_diffrn_detector_area_resol_mean 'CMOS-Photon 100'
_diffrn_measured_fraction_theta_full 0.991
_diffrn_measured_fraction_theta_max 0.991
_diffrn_measurement_device_type 'Bruker APEX-II CCD'
_diffrn_measurement_method '\f and \w scans'
_diffrn_radiation_type CuK\a
_diffrn_radiation_wavelength 1.54178
_diffrn_reflns_av_R_equivalents 0.0488
_diffrn_reflns_av_unetI/netI 0.0348
_diffrn_reflns_Laue_measured_fraction_full 0.991
_diffrn_reflns_Laue_measured_fraction_max 0.991
_diffrn_reflns_limit_h_max 13
_diffrn_reflns_limit_h_min -14
_diffrn_reflns_limit_k_max 21
_diffrn_reflns_limit_k_min -19
_diffrn_reflns_limit_l_max 14
_diffrn_reflns_limit_l_min -14
_diffrn_reflns_number 19759
_diffrn_reflns_point_group_measured_fraction_full 0.991
_diffrn_reflns_point_group_measured_fraction_max 0.991
_diffrn_reflns_theta_full 66.858
_diffrn_reflns_theta_max 66.858
_diffrn_reflns_theta_min 4.349
_diffrn_source 'Fine-focus sealed tube'
_exptl_absorpt_coefficient_mu 2.833
_exptl_absorpt_correction_T_max 0.797
_exptl_absorpt_correction_T_min 0.773
_exptl_absorpt_correction_type multi-scan
_exptl_absorpt_process_details 'SADABS;Universitat Gottingen,1997'
_exptl_crystal_colour colorless
_exptl_crystal_density_diffrn 1.566
_exptl_crystal_density_method 'not measured'
_exptl_crystal_description plates
_exptl_crystal_F_000 1168
_exptl_crystal_size_max 0.12
_exptl_crystal_size_mid 0.09
_exptl_crystal_size_min 0.08
_refine_diff_density_max 0.575
_refine_diff_density_min -0.484
_refine_diff_density_rms 0.070
_refine_ls_extinction_method none
_refine_ls_goodness_of_fit_ref 1.029
_refine_ls_hydrogen_treatment constr
_refine_ls_matrix_type full
_refine_ls_number_parameters 327
_refine_ls_number_reflns 4241
_refine_ls_number_restraints 0
_refine_ls_restrained_S_all 1.029
_refine_ls_R_factor_all 0.0554
_refine_ls_R_factor_gt 0.0512
_refine_ls_shift/su_max 0.000
_refine_ls_shift/su_mean 0.000
_refine_ls_structure_factor_coef Fsqd
_refine_ls_weighting_details 'w=1/[\s^2^(Fo^2^)+(0.0591P)^2^+4.4591P] where P=(Fo^2^+2Fc^2^)/3'
_refine_ls_weighting_scheme calc
_refine_ls_wR_factor_gt 0.1318
_refine_ls_wR_factor_ref 0.1350
_reflns_Friedel_coverage 0.000
_reflns_number_gt 3869
_reflns_number_total 4241
_reflns_threshold_expression 'I > 2\s(I)'
_cod_data_source_file c8cc06067c2.cif
_cod_data_source_block compound4
_cod_depositor_comments
;
The following automatic conversions were performed:

'_exptl_absorpt_correction_type' value 'multi scan' changed to
'multi-scan' according to
/home/data/users/saulius/crontab/automatic-downloads/rss-feeds/RSC/lib/dictionaries/cif_core.dic
dictionary named 'cif_core.dic' version 2.4.2 from 2011-04-26.

Automatic conversion script
Id: cif_fix_values 4973 2017-02-22 13:04:09Z antanas 

 Adding full bibliography for 7122274--7122277.cif.
;
_cod_original_cell_volume 2411.2(6)
_cod_database_code 7122275
_shelx_shelxl_version_number 2014/7
_shelx_space_group_comment
;
The symmetry employed for this shelxl refinement is uniquely defined
by the following loop, which should always be used as a source of
symmetry information in preference to the above space-group names.
They are only intended as comments.
;

loop_
_space_group_symop_operation_xyz
'x, y, z'
'-x+1/2, y+1/2, -z+1/2'
'-x, -y, -z'
'x-1/2, -y-1/2, z-1/2'

loop_
_atom_site_label
_atom_site_type_symbol
_atom_site_fract_x
_atom_site_fract_y
_atom_site_fract_z
_atom_site_U_iso_or_equiv
_atom_site_adp_type
_atom_site_occupancy
_atom_site_site_symmetry_order
_atom_site_calc_flag
_atom_site_refinement_flags_posn
_atom_site_refinement_flags_adp
S2 S 0.47767(6) 0.29933(4) 0.65457(5) 0.02399(18) Uani 1 1 d . .
S1 S 0.30078(6) 0.11564(4) 0.06007(6) 0.0292(2) Uani 1 1 d . .
O3 O 0.33629(19) 0.09634(11) 0.18129(17) 0.0319(5) Uani 1 1 d . .
O4 O 0.43908(18) 0.35916(11) 0.56913(16) 0.0284(4) Uani 1 1 d . .
O5 O 0.50548(19) 0.22998(11) 0.60972(17) 0.0328(5) Uani 1 1 d . .
F3 F 0.51841(19) 0.17190(12) 0.1122(2) 0.0565(6) Uani 1 1 d . .
O6 O 0.5647(2) 0.32034(13) 0.76866(17) 0.0398(5) Uani 1 1 d . .
F2 F 0.5090(2) 0.05237(12) 0.08638(18) 0.0550(6) Uani 1 1 d . .
F4 F 0.24432(19) 0.26298(14) 0.5676(2) 0.0612(6) Uani 1 1 d . .
N4 N 0.1654(2) 0.38926(13) 0.00479(19) 0.0251(5) Uani 1 1 d . .
O2 O 0.2540(2) 0.19045(14) 0.0293(2) 0.0458(6) Uani 1 1 d . .
F6 F 0.3001(2) 0.33772(17) 0.7164(2) 0.0707(7) Uani 1 1 d . .
F1 F 0.4350(2) 0.12467(16) -0.06228(19) 0.0661(7) Uani 1 1 d . .
N2 N 0.2627(2) 0.30900(12) 0.18887(19) 0.0227(5) Uani 1 1 d . .
H2A H 0.1830 0.2963 0.1582 0.027 Uiso 1 1 calc R U
H2B H 0.2924 0.3008 0.1348 0.027 Uiso 1 1 calc R U
N3 N 0.4843(2) 0.35743(13) 0.36953(19) 0.0247(5) Uani 1 1 d . .
H3A H 0.5649 0.3674 0.3957 0.030 Uiso 1 1 calc R U
H3B H 0.4616 0.3654 0.4284 0.030 Uiso 1 1 calc R U
N1 N 0.4373(2) 0.35148(13) 0.1081(2) 0.0262(5) Uani 1 1 d . .
O1 O 0.2271(2) 0.06032(16) -0.0212(2) 0.0547(7) Uani 1 1 d . .
F5 F 0.3490(3) 0.22130(18) 0.7417(3) 0.0890(9) Uani 1 1 d . .
C5 C 0.2055(2) 0.43276(15) 0.0997(2) 0.0203(5) Uani 1 1 d . .
C3 C 0.4149(2) 0.41330(14) 0.2722(2) 0.0200(5) Uani 1 1 d . .
C10 C 0.4744(2) 0.40898(15) 0.1834(2) 0.0225(6) Uani 1 1 d . .
C6 C 0.1868(2) 0.50978(15) 0.0947(2) 0.0235(6) Uani 1 1 d . .
H6 H 0.2125 0.5384 0.1626 0.028 Uiso 1 1 calc R U
C4 C 0.2729(2) 0.39167(13) 0.2172(2) 0.0194(5) Uani 1 1 d . .
C9 C 0.1087(2) 0.42231(17) -0.0998(2) 0.0283(6) Uani 1 1 d . .
H9 H 0.0806 0.3923 -0.1662 0.034 Uiso 1 1 calc R U
C16 C 0.4365(2) 0.48921(15) 0.3334(2) 0.0257(6) Uani 1 1 d . .
H16A H 0.3919 0.4913 0.3827 0.039 Uiso 1 1 calc R U
H16B H 0.4079 0.5283 0.2759 0.039 Uiso 1 1 calc R U
H16C H 0.5234 0.4957 0.3800 0.039 Uiso 1 1 calc R U
C2 C 0.4662(3) 0.27693(16) 0.3389(2) 0.0298(6) Uani 1 1 d . .
H2C H 0.5106 0.2467 0.4076 0.036 Uiso 1 1 calc R U
H2D H 0.4983 0.2655 0.2806 0.036 Uiso 1 1 calc R U
C1 C 0.3299(3) 0.25923(16) 0.2916(2) 0.0301(6) Uani 1 1 d . .
H1A H 0.3162 0.2071 0.2677 0.036 Uiso 1 1 calc R U
H1B H 0.2989 0.2674 0.3516 0.036 Uiso 1 1 calc R U
C15 C 0.2076(2) 0.40646(15) 0.2991(2) 0.0233(6) Uani 1 1 d . .
H15A H 0.1289 0.3814 0.2697 0.035 Uiso 1 1 calc R U
H15B H 0.1951 0.4593 0.3031 0.035 Uiso 1 1 calc R U
H15C H 0.2578 0.3879 0.3758 0.035 Uiso 1 1 calc R U
C7 C 0.1285(2) 0.54289(16) -0.0150(3) 0.0278(6) Uani 1 1 d . .
H7 H 0.1157 0.5944 -0.0216 0.033 Uiso 1 1 calc R U
C8 C 0.0902(2) 0.49858(17) -0.1136(2) 0.0289(6) Uani 1 1 d . .
H8 H 0.0526 0.5196 -0.1877 0.035 Uiso 1 1 calc R U
C14 C 0.4871(3) 0.34404(17) 0.0291(3) 0.0331(7) Uani 1 1 d . .
H14 H 0.4609 0.3046 -0.0238 0.040 Uiso 1 1 calc R U
C13 C 0.5751(3) 0.3924(2) 0.0234(3) 0.0417(8) Uani 1 1 d . .
H13 H 0.6080 0.3857 -0.0321 0.050 Uiso 1 1 calc R U
C11 C 0.5625(3) 0.4597(2) 0.1832(3) 0.0395(8) Uani 1 1 d . .
H11 H 0.5872 0.4990 0.2366 0.047 Uiso 1 1 calc R U
C18 C 0.4489(3) 0.11581(19) 0.0467(3) 0.0373(7) Uani 1 1 d . .
C12 C 0.6134(3) 0.4507(2) 0.1014(3) 0.0509(9) Uani 1 1 d . .
H12 H 0.6731 0.4841 0.0995 0.061 Uiso 1 1 calc R U
C17 C 0.3344(3) 0.2785(2) 0.6712(3) 0.0476(9) Uani 1 1 d . .

loop_
_atom_site_aniso_label
_atom_site_aniso_U_11
_atom_site_aniso_U_22
_atom_site_aniso_U_33
_atom_site_aniso_U_23
_atom_site_aniso_U_13
_atom_site_aniso_U_12
S2 0.0248(3) 0.0252(3) 0.0185(3) 0.0003(2) 0.0052(3) 0.0031(2)
S1 0.0179(3) 0.0407(4) 0.0229(4) -0.0009(3) 0.0020(3) -0.0007(3)
O3 0.0329(11) 0.0324(11) 0.0276(10) 0.0045(8) 0.0095(9) 0.0009(8)
O4 0.0353(11) 0.0247(10) 0.0211(9) 0.0007(8) 0.0072(8) 0.0035(8)
O5 0.0357(11) 0.0267(10) 0.0301(11) -0.0006(8) 0.0070(9) 0.0082(8)
F3 0.0396(11) 0.0556(13) 0.0741(15) -0.0045(11) 0.0228(11) -0.0186(10)
O6 0.0406(12) 0.0454(13) 0.0219(10) -0.0025(9) 0.0006(9) 0.0072(10)
F2 0.0522(12) 0.0588(13) 0.0520(12) 0.0032(10) 0.0190(10) 0.0310(10)
F4 0.0339(11) 0.0811(16) 0.0670(14) -0.0170(12) 0.0187(10) -0.0203(11)
N4 0.0206(11) 0.0305(12) 0.0186(11) 0.0010(9) 0.0021(9) -0.0026(9)
O2 0.0429(13) 0.0539(15) 0.0378(13) 0.0151(11) 0.0136(11) 0.0194(11)
F6 0.0525(14) 0.106(2) 0.0681(15) -0.0225(14) 0.0395(12) 0.0062(13)
F1 0.0585(14) 0.108(2) 0.0433(12) 0.0213(12) 0.0330(11) 0.0152(13)
N2 0.0251(11) 0.0195(11) 0.0182(11) -0.0002(9) 0.0033(9) -0.0017(9)
N3 0.0196(11) 0.0323(12) 0.0164(11) -0.0019(9) 0.0014(9) 0.0042(9)
N1 0.0275(12) 0.0277(12) 0.0218(11) -0.0019(9) 0.0082(10) 0.0052(9)
O1 0.0400(14) 0.0720(18) 0.0395(13) -0.0141(13) 0.0032(11) -0.0220(12)
F5 0.104(2) 0.097(2) 0.0856(19) 0.0341(17) 0.0591(18) -0.0181(17)
C5 0.0139(12) 0.0255(13) 0.0203(13) 0.0031(10) 0.0057(10) -0.0009(10)
C3 0.0170(12) 0.0230(13) 0.0158(12) -0.0023(10) 0.0022(10) 0.0009(10)
C10 0.0176(12) 0.0295(14) 0.0173(12) -0.0012(10) 0.0039(10) 0.0036(10)
C6 0.0206(13) 0.0269(14) 0.0251(14) 0.0021(11) 0.0114(11) 0.0019(10)
C4 0.0181(12) 0.0170(12) 0.0192(12) -0.0011(10) 0.0035(10) -0.0016(9)
C9 0.0212(13) 0.0386(16) 0.0198(13) 0.0027(12) 0.0027(11) -0.0021(11)
C16 0.0208(13) 0.0287(14) 0.0241(13) -0.0093(11) 0.0055(11) -0.0053(11)
C2 0.0374(16) 0.0273(14) 0.0187(13) 0.0036(11) 0.0052(12) 0.0113(12)
C1 0.0439(17) 0.0223(14) 0.0185(13) 0.0033(11) 0.0069(12) 0.0019(12)
C15 0.0201(13) 0.0265(14) 0.0222(13) 0.0029(11) 0.0076(11) -0.0002(10)
C7 0.0236(14) 0.0266(14) 0.0372(16) 0.0121(12) 0.0164(12) 0.0061(11)
C8 0.0194(13) 0.0412(17) 0.0246(14) 0.0121(12) 0.0073(11) 0.0048(11)
C14 0.0393(17) 0.0348(16) 0.0255(15) -0.0021(12) 0.0133(13) 0.0099(13)
C13 0.0428(19) 0.054(2) 0.0382(18) -0.0003(15) 0.0263(15) 0.0080(15)
C11 0.0333(17) 0.0474(19) 0.0416(18) -0.0141(15) 0.0191(14) -0.0118(14)
C18 0.0309(16) 0.0449(18) 0.0346(17) 0.0031(14) 0.0116(13) 0.0023(14)
C12 0.042(2) 0.068(2) 0.056(2) -0.0110(19) 0.0338(18) -0.0144(17)
C17 0.045(2) 0.058(2) 0.045(2) 0.0007(17) 0.0243(17) -0.0067(17)

loop_
_atom_type_symbol
_atom_type_description
_atom_type_scat_dispersion_real
_atom_type_scat_dispersion_imag
_atom_type_scat_source
C C 0.0181 0.0091 'International Tables Vol C Tables 4.2.6.8 and 6.1.1.4'
H H 0.0000 0.0000 'International Tables Vol C Tables 4.2.6.8 and 6.1.1.4'
N N 0.0311 0.0180 'International Tables Vol C Tables 4.2.6.8 and 6.1.1.4'
O O 0.0492 0.0322 'International Tables Vol C Tables 4.2.6.8 and 6.1.1.4'
F F 0.0727 0.0534 'International Tables Vol C Tables 4.2.6.8 and 6.1.1.4'
S S 0.3331 0.5567 'International Tables Vol C Tables 4.2.6.8 and 6.1.1.4'

loop_
_geom_angle_atom_site_label_1
_geom_angle_atom_site_label_2
_geom_angle_atom_site_label_3
_geom_angle
O6 S2 O4 115.31(13)
O6 S2 O5 115.22(13)
O4 S2 O5 113.38(12)
O6 S2 C17 105.34(16)
O4 S2 C17 101.86(15)
O5 S2 C17 103.60(16)
O1 S1 O2 113.17(16)
O1 S1 O3 114.64(15)
O2 S1 O3 114.85(13)
O1 S1 C18 105.43(16)
O2 S1 C18 104.67(15)
O3 S1 C18 102.40(13)
C5 N4 C9 118.0(2)
C1 N2 C4 114.5(2)
C1 N2 H2A 108.6
C4 N2 H2A 108.6
C1 N2 H2B 108.6
C4 N2 H2B 108.6
H2A N2 H2B 107.6
C2 N3 C3 116.9(2)
C2 N3 H3A 108.1
C3 N3 H3A 108.1
C2 N3 H3B 108.1
C3 N3 H3B 108.1
H3A N3 H3B 107.3
C10 N1 C14 118.4(3)
N4 C5 C6 122.8(2)
N4 C5 C4 115.5(2)
C6 C5 C4 121.6(2)
C16 C3 N3 104.6(2)
C16 C3 C10 112.0(2)
N3 C3 C10 106.8(2)
C16 C3 C4 111.6(2)
N3 C3 C4 108.6(2)
C10 C3 C4 112.8(2)
N1 C10 C11 122.2(3)
N1 C10 C3 115.5(2)
C11 C10 C3 122.2(2)
C5 C6 C7 118.0(3)
C5 C6 H6 121.0
C7 C6 H6 121.0
N2 C4 C15 108.1(2)
N2 C4 C5 106.22(19)
C15 C4 C5 110.4(2)
N2 C4 C3 108.1(2)
C15 C4 C3 113.5(2)
C5 C4 C3 110.2(2)
N4 C9 C8 123.2(3)
N4 C9 H9 118.4
C8 C9 H9 118.4
C3 C16 H16A 109.5
C3 C16 H16B 109.5
H16A C16 H16B 109.5
C3 C16 H16C 109.5
H16A C16 H16C 109.5
H16B C16 H16C 109.5
N3 C2 C1 108.9(2)
N3 C2 H2C 109.9
C1 C2 H2C 109.9
N3 C2 H2D 109.9
C1 C2 H2D 109.9
H2C C2 H2D 108.3
N2 C1 C2 108.9(2)
N2 C1 H1A 109.9
C2 C1 H1A 109.9
N2 C1 H1B 109.9
C2 C1 H1B 109.9
H1A C1 H1B 108.3
C4 C15 H15A 109.5
C4 C15 H15B 109.5
H15A C15 H15B 109.5
C4 C15 H15C 109.5
H15A C15 H15C 109.5
H15B C15 H15C 109.5
C8 C7 C6 119.4(3)
C8 C7 H7 120.3
C6 C7 H7 120.3
C7 C8 C9 118.4(3)
C7 C8 H8 120.8
C9 C8 H8 120.8
N1 C14 C13 122.7(3)
N1 C14 H14 118.7
C13 C14 H14 118.7
C12 C13 C14 118.6(3)
C12 C13 H13 120.7
C14 C13 H13 120.7
C10 C11 C12 118.4(3)
C10 C11 H11 120.8
C12 C11 H11 120.8
F1 C18 F2 108.4(3)
F1 C18 F3 109.4(3)
F2 C18 F3 107.9(3)
F1 C18 S1 111.9(2)
F2 C18 S1 110.7(2)
F3 C18 S1 108.5(2)
C13 C12 C11 119.6(3)
C13 C12 H12 120.2
C11 C12 H12 120.2
F5 C17 F4 109.2(3)
F5 C17 F6 108.2(3)
F4 C17 F6 108.5(3)
F5 C17 S2 111.0(3)
F4 C17 S2 110.1(2)
F6 C17 S2 109.9(3)

loop_
_geom_bond_atom_site_label_1
_geom_bond_atom_site_label_2
_geom_bond_distance
S2 O6 1.431(2)
S2 O4 1.448(2)
S2 O5 1.451(2)
S2 C17 1.824(4)
S1 O1 1.432(2)
S1 O2 1.437(2)
S1 O3 1.442(2)
S1 C18 1.822(3)
F3 C18 1.343(4)
F2 C18 1.322(4)
F4 C17 1.332(4)
N4 C5 1.335(3)
N4 C9 1.342(4)
F6 C17 1.337(5)
F1 C18 1.316(4)
N2 C1 1.498(3)
N2 C4 1.511(3)
N2 H2A 0.8900
N2 H2B 0.8900
N3 C2 1.481(4)
N3 C3 1.531(3)
N3 H3A 0.8900
N3 H3B 0.8900
N1 C10 1.342(3)
N1 C14 1.344(4)
F5 C17 1.314(5)
C5 C6 1.390(4)
C5 C4 1.544(3)
C3 C16 1.527(4)
C3 C10 1.537(4)
C3 C4 1.581(3)
C10 C11 1.379(4)
C6 C7 1.394(4)
C6 H6 0.9300
C4 C15 1.534(4)
C9 C8 1.379(4)
C9 H9 0.9300
C16 H16A 0.9600
C16 H16B 0.9600
C16 H16C 0.9600
C2 C1 1.506(4)
C2 H2C 0.9700
C2 H2D 0.9700
C1 H1A 0.9700
C1 H1B 0.9700
C15 H15A 0.9600
C15 H15B 0.9600
C15 H15C 0.9600
C7 C8 1.379(4)
C7 H7 0.9300
C8 H8 0.9300
C14 C13 1.375(5)
C14 H14 0.9300
C13 C12 1.373(5)
C13 H13 0.9300
C11 C12 1.390(5)
C11 H11 0.9300
C12 H12 0.9300
